data_7231142
loop_
_publ_author_name
'Sekine, Akiko'
'Tanaka, Masato'
'Uekusa, Hidehiro'
'Yasuda, Nobuhiro'

_publ_section_title
;
 In situ control of photochromic behavior through dual photo-isomerization
 using cobaloxime complexes with a spiropyran derivative and 2-cyanoethyl
 ligands
;
_journal_issue 39
_journal_name_full CrystEngComm
_journal_page_first 6061
_journal_paper_doi 10.1039/C8CE00982A
_journal_volume 20
_journal_year 2018
_chemical_formula_moiety 'C37 H41 Co N8 O9'
_chemical_formula_sum 'C37 H41 Co N8 O9'
_chemical_formula_weight 800.71
_chemical_name_systematic
'(2-(3',3'-dimethyl-6-nitrospiro[chromene-2,2'-indolin]-1'-yl)ethyl isonicotinate)(2-cyanoethyl)bis(dimethylglyoximato)cobalt(III)'
_space_group_crystal_system monoclinic
_space_group_IT_number 14
_space_group_name_Hall '-P 2yn'
_space_group_name_H-M_alt 'P 1 21/n 1'
_symmetry_space_group_name_Hall '-P 2yn'
_symmetry_space_group_name_H-M 'P 1 21/n 1'
_atom_sites_solution_hydrogens mixed
_atom_sites_solution_primary dual
_atom_sites_solution_secondary difmap
_audit_creation_method SHELXL-2017/1
_audit_update_record
;
2018-06-13 deposited with the CCDC.
2018-07-16 downloaded from the CCDC.
;
_cell_angle_alpha 90
_cell_angle_beta 95.116(3)
_cell_angle_gamma 90
_cell_formula_units_Z 4
_cell_length_a 8.4607(10)
_cell_length_b 27.278(3)
_cell_length_c 16.4849(19)
_cell_measurement_reflns_used 6337
_cell_measurement_temperature 173(2)
_cell_measurement_theta_max 63.36
_cell_measurement_theta_min 3.14
_cell_volume 3789.4(8)
_computing_cell_refinement 'PROCESS-AUTO (Rigaku, 1998)'
_computing_data_collection 'PROCESS-AUTO (Rigaku, 1998)'
_computing_data_reduction 'PROCESS-AUTO (Rigaku, 1998)'
_computing_molecular_graphics 'ORTEP-3 (Farrugia, 2008)'
_computing_publication_material 'SHELXL-2017/1 (Sheldrick, 2017)'
_computing_structure_refinement 'SHELXL-2017/1 (Sheldrick, 2017)'
_computing_structure_solution 'SHELXT 2014/4 (Sheldrick, 2014)'
_diffrn_ambient_temperature 173(2)
_diffrn_measured_fraction_theta_full 0.999
_diffrn_measured_fraction_theta_max 0.997
_diffrn_measurement_device_type 'RIGAKU R-AXIS RAPID-II IP Area Detector'
_diffrn_measurement_method '\w scans'
_diffrn_radiation_type CuK\a
_diffrn_radiation_wavelength 1.54186
_diffrn_reflns_av_R_equivalents 0.1226
_diffrn_reflns_av_unetI/netI 0.1609
_diffrn_reflns_Laue_measured_fraction_full 0.999
_diffrn_reflns_Laue_measured_fraction_max 0.997
_diffrn_reflns_limit_h_max 10
_diffrn_reflns_limit_h_min -10
_diffrn_reflns_limit_k_max 32
_diffrn_reflns_limit_k_min -32
_diffrn_reflns_limit_l_max 19
_diffrn_reflns_limit_l_min -19
_diffrn_reflns_number 38713
_diffrn_reflns_point_group_measured_fraction_full 0.999
_diffrn_reflns_point_group_measured_fraction_max 0.997
_diffrn_reflns_theta_full 67.686
_diffrn_reflns_theta_max 68.297
_diffrn_reflns_theta_min 3.142
_diffrn_source 'X-ray tube'
_exptl_absorpt_coefficient_mu 4.103
_exptl_absorpt_correction_T_max 0.866
_exptl_absorpt_correction_T_min 0.656
_exptl_absorpt_correction_type multi-scan
_exptl_absorpt_process_details 'Absorption was corrected by ABSCOR'
_exptl_crystal_colour yellow
_exptl_crystal_density_diffrn 1.403
_exptl_crystal_description block
_exptl_crystal_F_000 1672
_exptl_crystal_size_max 0.058
_exptl_crystal_size_mid 0.042
_exptl_crystal_size_min 0.036
_refine_diff_density_max 0.283
_refine_diff_density_min -0.254
_refine_diff_density_rms 0.059
_refine_ls_extinction_method none
_refine_ls_goodness_of_fit_ref 0.960
_refine_ls_hydrogen_treatment mixed
_refine_ls_matrix_type full
_refine_ls_number_parameters 510
_refine_ls_number_reflns 6917
_refine_ls_number_restraints 2
_refine_ls_restrained_S_all 0.960
_refine_ls_R_factor_all 0.2795
_refine_ls_R_factor_gt 0.1040
_refine_ls_shift/su_max 0.000
_refine_ls_shift/su_mean 0.000
_refine_ls_structure_factor_coef Fsqd
_refine_ls_weighting_details 'w=1/[\s^2^(Fo^2^)+(0.1704P)^2^] where P=(Fo^2^+2Fc^2^)/3'
_refine_ls_weighting_scheme calc
_refine_ls_wR_factor_gt 0.2785
_refine_ls_wR_factor_ref 0.3753
_reflns_Friedel_coverage 0.000
_reflns_number_gt 1942
_reflns_number_total 6917
_reflns_threshold_expression 'I > 2\s(I)'
_cod_data_source_file c8ce00982a1.cif
_cod_data_source_block II-initial
_cod_depositor_comments 'Adding full bibliography for 7231141--7231145.cif.'
_cod_database_code 7231142
_shelx_shelxl_version_number 2017/1
_shelx_space_group_comment
;
The symmetry employed for this shelxl refinement is uniquely defined
by the following loop, which should always be used as a source of
symmetry information in preference to the above space-group names.
They are only intended as comments.
;
_shelx_estimated_absorpt_t_min 0.797
_shelx_estimated_absorpt_t_max 0.866

loop_
_space_group_symop_operation_xyz
'x, y, z'
'-x+1/2, y+1/2, -z+1/2'
'-x, -y, -z'
'x-1/2, -y-1/2, z-1/2'

loop_
_atom_site_label
_atom_site_type_symbol
_atom_site_fract_x
_atom_site_fract_y
_atom_site_fract_z
_atom_site_U_iso_or_equiv
_atom_site_adp_type
_atom_site_occupancy
_atom_site_site_symmetry_order
_atom_site_calc_flag
_atom_site_refinement_flags_posn
_atom_site_refinement_flags_adp
Co1 Co 0.5618(2) 0.36254(5) 0.49965(9) 0.1135(8) Uani 1 1 d . .
H1 H 0.618(3) 0.272(2) 0.439(3) 0.06(2) Uiso 1 1 d D .
O1 O 0.4574(8) 0.2836(2) 0.3971(4) 0.121(2) Uani 1 1 d D .
O2 O 0.3904(11) 0.4482(3) 0.5375(5) 0.118(2) Uani 1 1 d . .
H2 H 0.506(10) 0.450(2) 0.570(4) 0.05(2) Uiso 1 1 d . .
O3 O 0.6670(10) 0.4417(3) 0.6035(4) 0.131(2) Uani 1 1 d . .
O4 O 0.7344(9) 0.2758(3) 0.4661(5) 0.127(2) Uani 1 1 d D .
O5 O -0.0176(15) 0.6871(4) 0.2111(8) 0.193(5) Uani 1 1 d . .
O6 O 0.1958(14) 0.7216(4) 0.2745(7) 0.169(4) Uani 1 1 d . .
O7 O 0.4778(17) 0.6196(3) -0.0189(7) 0.161(3) Uani 1 1 d . .
O8 O 0.8199(8) 0.5147(3) 0.1987(4) 0.130(2) Uani 1 1 d . .
O9 O 0.8445(11) 0.4420(3) 0.1331(5) 0.161(4) Uani 1 1 d . .
N1 N 0.4162(14) 0.3280(3) 0.4261(5) 0.110(3) Uani 1 1 d . .
N2 N 0.3904(12) 0.4067(3) 0.4946(6) 0.105(3) Uani 1 1 d . .
N3 N 0.7088(15) 0.3969(3) 0.5737(5) 0.118(3) Uani 1 1 d . .
N4 N 0.7316(13) 0.3177(3) 0.5068(7) 0.112(3) Uani 1 1 d . .
N5 N 0.3435(14) 0.2321(4) 0.7130(7) 0.158(4) Uani 1 1 d . .
N6 N 0.123(2) 0.6966(4) 0.2173(9) 0.155(5) Uani 1 1 d . .
N7 N 0.7142(12) 0.5752(4) -0.0036(6) 0.131(3) Uani 1 1 d . .
N8 N 0.6566(9) 0.3973(3) 0.4013(5) 0.102(2) Uani 1 1 d . .
C1 C 0.2831(17) 0.3460(4) 0.4051(7) 0.103(3) Uani 1 1 d . .
C2 C 0.2653(18) 0.3945(5) 0.4459(7) 0.115(4) Uani 1 1 d . .
C3 C 0.8453(17) 0.3790(5) 0.5937(7) 0.109(3) Uani 1 1 d . .
C4 C 0.862(2) 0.3324(5) 0.5517(8) 0.129(4) Uani 1 1 d . .
C5 C 0.1517(15) 0.3256(4) 0.3507(7) 0.139(4) Uani 1 1 d . .
H5A H 0.083810 0.352288 0.328238 0.209 Uiso 1 1 calc R U
H5AB H 0.089102 0.303209 0.381597 0.209 Uiso 1 1 calc R U
H5AC H 0.194945 0.307635 0.306172 0.209 Uiso 1 1 calc R U
C6 C 0.1245(14) 0.4276(4) 0.4340(7) 0.134(4) Uani 1 1 d . .
H6A H 0.156578 0.459008 0.411742 0.201 Uiso 1 1 calc R U
H6AB H 0.081305 0.433152 0.486483 0.201 Uiso 1 1 calc R U
H6AC H 0.043149 0.412384 0.396064 0.201 Uiso 1 1 calc R U
C7 C 0.9684(15) 0.4027(4) 0.6463(7) 0.140(4) Uani 1 1 d . .
H7A H 0.930611 0.407986 0.700136 0.168 Uiso 1 1 calc R U
H7AB H 0.995145 0.434263 0.622807 0.168 Uiso 1 1 calc R U
H7AC H 1.062956 0.381741 0.651778 0.168 Uiso 1 1 calc R U
C8 C 1.0056(14) 0.3015(4) 0.5595(7) 0.138(4) Uani 1 1 d . .
H8A H 0.981790 0.269585 0.533882 0.207 Uiso 1 1 calc R U
H8AB H 1.040246 0.296707 0.617286 0.207 Uiso 1 1 calc R U
H8AC H 1.090227 0.317597 0.532530 0.207 Uiso 1 1 calc R U
C9 C 0.4714(12) 0.3288(4) 0.5962(6) 0.125(3) Uani 1 1 d . .
H9A H 0.544849 0.334333 0.645541 0.150 Uiso 1 1 calc R U
H9AB H 0.368957 0.344413 0.605469 0.150 Uiso 1 1 calc R U
C10 C 0.4442(16) 0.2728(4) 0.5858(8) 0.165(5) Uani 1 1 d . .
H10A H 0.369708 0.266856 0.536983 0.198 Uiso 1 1 calc R U
H10B H 0.546172 0.256763 0.576844 0.198 Uiso 1 1 calc R U
C11 C 0.3799(17) 0.2506(5) 0.6568(9) 0.149(5) Uani 1 1 d . .
C12 C 0.223(3) 0.6775(7) 0.1553(11) 0.145(5) Uani 1 1 d . .
C13 C 0.151(2) 0.6474(6) 0.0916(14) 0.166(6) Uani 1 1 d . .
H13 H 0.040905 0.640173 0.088810 0.199 Uiso 1 1 calc R U
C14 C 0.244(3) 0.6288(5) 0.0341(12) 0.169(6) Uani 1 1 d . .
H14 H 0.200921 0.609173 -0.010216 0.203 Uiso 1 1 calc R U
C15 C 0.403(3) 0.6407(7) 0.0453(12) 0.139(5) Uani 1 1 d . .
C16 C 0.475(3) 0.6690(5) 0.1050(12) 0.135(5) Uani 1 1 d . .
C17 C 0.379(3) 0.6884(5) 0.1644(10) 0.150(6) Uani 1 1 d . .
H17 H 0.423133 0.707991 0.208373 0.180 Uiso 1 1 calc R U
C18 C 0.634(3) 0.6793(4) 0.1008(9) 0.147(5) Uani 1 1 d . .
H18 H 0.688443 0.700882 0.139161 0.176 Uiso 1 1 calc R U
C19 C 0.7121(17) 0.6584(5) 0.0420(10) 0.149(5) Uani 1 1 d . .
H19 H 0.818893 0.668396 0.038569 0.178 Uiso 1 1 calc R U
C20 C 0.649(2) 0.6220(5) -0.0171(9) 0.135(4) Uani 1 1 d . .
C21 C 0.6871(18) 0.6328(4) -0.1067(8) 0.133(4) Uani 1 1 d . .
C22 C 0.5654(18) 0.6678(4) -0.1531(8) 0.173(5) Uani 1 1 d . .
H22A H 0.576879 0.665958 -0.211604 0.259 Uiso 1 1 calc R U
H22B H 0.585022 0.701503 -0.134112 0.259 Uiso 1 1 calc R U
H22C H 0.457587 0.658037 -0.142674 0.259 Uiso 1 1 calc R U
C23 C 0.853(2) 0.6540(4) -0.1074(7) 0.171(5) Uani 1 1 d . .
H23A H 0.886990 0.652142 -0.162744 0.256 Uiso 1 1 calc R U
H23B H 0.927144 0.635105 -0.070307 0.256 Uiso 1 1 calc R U
H23C H 0.853227 0.688265 -0.089768 0.256 Uiso 1 1 calc R U
C24 C 0.6875(14) 0.5816(4) -0.1407(9) 0.132(4) Uani 1 1 d . .
C25 C 0.6743(13) 0.5657(5) -0.2208(9) 0.135(4) Uani 1 1 d . .
H25 H 0.656776 0.588083 -0.264843 0.162 Uiso 1 1 calc R U
C26 C 0.6879(13) 0.5153(6) -0.2340(9) 0.137(4) Uani 1 1 d . .
H26 H 0.682421 0.502562 -0.287792 0.165 Uiso 1 1 calc R U
C27 C 0.7096(16) 0.4837(5) -0.1669(13) 0.156(5) Uani 1 1 d . .
H27 H 0.715093 0.449430 -0.176291 0.187 Uiso 1 1 calc R U
C28 C 0.7232(13) 0.5004(5) -0.0885(10) 0.133(4) Uani 1 1 d . .
H28 H 0.744137 0.478494 -0.043996 0.159 Uiso 1 1 calc R U
C29 C 0.7057(11) 0.5498(4) -0.0761(9) 0.108(3) Uani 1 1 d . .
C30 C 0.6886(15) 0.5505(4) 0.0723(8) 0.132(4) Uani 1 1 d . .
H30A H 0.630402 0.519421 0.060465 0.159 Uiso 1 1 calc R U
H30B H 0.623691 0.571470 0.105275 0.159 Uiso 1 1 calc R U
C31 C 0.8466(17) 0.5398(4) 0.1194(8) 0.145(4) Uani 1 1 d . .
H31A H 0.911035 0.518393 0.086679 0.173 Uiso 1 1 calc R U
H31B H 0.905473 0.570756 0.130583 0.173 Uiso 1 1 calc R U
C32 C 0.8191(14) 0.4654(5) 0.1914(9) 0.124(4) Uani 1 1 d . .
C33 C 0.7673(13) 0.4427(4) 0.2680(7) 0.108(3) Uani 1 1 d . .
C34 C 0.7628(11) 0.3934(4) 0.2736(6) 0.104(3) Uani 1 1 d . .
H34 H 0.799582 0.373856 0.231483 0.125 Uiso 1 1 calc R U
C35 C 0.7069(14) 0.3718(4) 0.3384(8) 0.119(3) Uani 1 1 d . .
H35 H 0.702417 0.337037 0.339932 0.142 Uiso 1 1 calc R U
C36 C 0.6648(12) 0.4464(4) 0.3993(6) 0.106(3) Uani 1 1 d . .
H36 H 0.633671 0.465203 0.443668 0.127 Uiso 1 1 calc R U
C37 C 0.7175(13) 0.4689(4) 0.3339(8) 0.120(4) Uani 1 1 d . .
H37 H 0.720792 0.503723 0.332720 0.145 Uiso 1 1 calc R U

loop_
_atom_site_aniso_label
_atom_site_aniso_U_11
_atom_site_aniso_U_22
_atom_site_aniso_U_33
_atom_site_aniso_U_23
_atom_site_aniso_U_13
_atom_site_aniso_U_12
Co1 0.1574(17) 0.0801(11) 0.1047(13) 0.0065(9) 0.0218(11) 0.0077(11)
O1 0.158(6) 0.081(4) 0.129(5) -0.013(4) 0.032(5) -0.006(4)
O2 0.136(7) 0.093(5) 0.125(5) -0.012(4) 0.012(5) 0.017(5)
O3 0.175(8) 0.096(5) 0.120(5) -0.007(4) 0.010(5) 0.009(5)
O4 0.146(8) 0.079(5) 0.161(7) -0.001(4) 0.038(6) 0.010(5)
O5 0.163(9) 0.220(11) 0.202(10) 0.044(8) 0.055(9) 0.004(8)
O6 0.204(11) 0.154(9) 0.156(9) 0.031(7) 0.046(8) 0.029(7)
O7 0.171(10) 0.132(7) 0.183(10) -0.018(6) 0.036(8) 0.006(6)
O8 0.172(7) 0.112(6) 0.112(6) 0.020(5) 0.039(5) -0.018(5)
O9 0.250(10) 0.117(6) 0.124(7) -0.010(5) 0.060(6) -0.017(6)
N1 0.140(8) 0.088(6) 0.099(6) 0.002(5) -0.015(6) 0.000(6)
N2 0.143(8) 0.067(5) 0.110(7) 0.004(5) 0.037(6) 0.012(5)
N3 0.162(9) 0.084(7) 0.106(7) 0.024(5) -0.007(7) -0.004(7)
N4 0.141(9) 0.066(6) 0.134(8) 0.009(5) 0.042(7) 0.003(6)
N5 0.199(11) 0.131(8) 0.142(9) 0.026(7) 0.008(8) -0.007(7)
N6 0.216(18) 0.103(9) 0.150(13) 0.031(8) 0.041(16) 0.022(11)
N7 0.199(10) 0.103(7) 0.095(7) 0.017(6) 0.035(7) 0.017(6)
N8 0.124(7) 0.095(6) 0.087(6) -0.002(5) 0.005(5) 0.001(5)
C1 0.106(10) 0.107(9) 0.093(8) 0.015(7) -0.001(8) -0.015(8)
C2 0.142(12) 0.107(10) 0.095(8) 0.008(7) -0.007(8) 0.001(9)
C3 0.119(10) 0.109(10) 0.095(8) 0.015(7) -0.013(8) 0.010(9)
C4 0.165(15) 0.109(11) 0.117(10) 0.042(9) 0.032(10) 0.002(11)
C5 0.159(11) 0.133(9) 0.124(9) -0.004(7) 0.003(9) -0.017(8)
C6 0.134(10) 0.141(10) 0.128(9) 0.006(7) 0.016(7) 0.004(8)
C7 0.154(10) 0.137(9) 0.125(9) 0.024(7) -0.016(9) -0.004(8)
C8 0.114(9) 0.143(10) 0.159(11) 0.025(8) 0.024(8) 0.002(8)
C9 0.125(9) 0.130(9) 0.120(8) 0.042(7) 0.015(6) 0.000(7)
C10 0.220(14) 0.079(8) 0.206(13) 0.040(8) 0.080(11) 0.022(8)
C11 0.189(13) 0.116(10) 0.144(12) 0.051(9) 0.022(10) 0.038(9)
C12 0.172(17) 0.147(14) 0.119(13) 0.045(11) 0.034(14) 0.065(14)
C13 0.24(2) 0.102(10) 0.151(14) 0.023(9) 0.014(16) -0.006(13)
C14 0.23(2) 0.089(9) 0.192(18) 0.001(9) 0.030(16) 0.026(12)
C15 0.136(16) 0.148(15) 0.135(14) 0.032(12) 0.018(13) -0.014(12)
C16 0.154(17) 0.096(9) 0.151(14) 0.019(9) -0.013(15) -0.009(11)
C17 0.178(18) 0.130(11) 0.148(13) 0.037(9) 0.041(14) 0.068(13)
C18 0.198(17) 0.103(9) 0.143(12) -0.001(8) 0.035(12) -0.032(10)
C19 0.192(14) 0.102(9) 0.161(13) 0.017(9) 0.067(12) 0.002(10)
C20 0.186(16) 0.097(10) 0.122(11) -0.008(8) 0.007(11) -0.002(10)
C21 0.165(12) 0.092(9) 0.138(12) 0.011(8) -0.002(9) -0.002(8)
C22 0.231(14) 0.137(10) 0.152(11) 0.014(9) 0.032(10) 0.030(11)
C23 0.255(18) 0.141(10) 0.121(10) -0.011(8) 0.045(10) -0.042(11)
C24 0.195(12) 0.086(8) 0.116(10) 0.016(8) 0.021(9) 0.004(7)
C25 0.163(11) 0.117(10) 0.122(11) -0.001(8) 0.001(8) 0.010(8)
C26 0.145(10) 0.138(11) 0.128(11) -0.047(10) 0.011(8) 0.007(9)
C27 0.190(13) 0.089(9) 0.192(16) 0.002(11) 0.034(12) 0.009(8)
C28 0.141(10) 0.116(11) 0.144(12) -0.001(9) 0.025(9) -0.006(8)
C29 0.107(8) 0.082(8) 0.136(11) -0.006(9) 0.019(7) -0.008(6)
C30 0.124(11) 0.135(9) 0.141(11) 0.010(8) 0.032(9) -0.002(7)
C31 0.170(13) 0.128(9) 0.139(11) 0.001(8) 0.033(10) -0.034(8)
C32 0.154(10) 0.083(9) 0.132(12) 0.005(8) -0.007(9) 0.000(7)
C33 0.143(9) 0.088(8) 0.094(8) 0.013(7) 0.014(7) -0.001(7)
C34 0.109(8) 0.111(9) 0.094(8) 0.010(7) 0.023(6) -0.001(7)
C35 0.164(11) 0.090(7) 0.102(9) -0.014(7) 0.016(8) 0.005(7)
C36 0.153(9) 0.064(6) 0.101(8) -0.002(6) 0.008(7) 0.009(6)
C37 0.171(11) 0.081(7) 0.109(9) 0.023(7) 0.013(8) -0.006(7)

loop_
_atom_type_symbol
_atom_type_description
_atom_type_scat_dispersion_real
_atom_type_scat_dispersion_imag
_atom_type_scat_source
C C 0.0181 0.0091 'International Tables Vol C Tables 4.2.6.8 and 6.1.1.4'
Co Co -2.3653 3.6143 'International Tables Vol C Tables 4.2.6.8 and 6.1.1.4'
N N 0.0311 0.0180 'International Tables Vol C Tables 4.2.6.8 and 6.1.1.4'
O O 0.0492 0.0322 'International Tables Vol C Tables 4.2.6.8 and 6.1.1.4'
H H 0.0000 0.0000 'International Tables Vol C Tables 4.2.6.8 and 6.1.1.4'

loop_
_geom_angle_atom_site_label_1
_geom_angle_atom_site_label_2
_geom_angle_atom_site_label_3
_geom_angle
N4 Co1 N2 178.7(3)
N4 Co1 N1 99.5(5)
N2 Co1 N1 80.6(5)
N4 Co1 N3 80.2(5)
N2 Co1 N3 99.7(5)
N1 Co1 N3 179.7(5)
N4 Co1 C9 89.7(4)
N2 Co1 C9 89.0(4)
N1 Co1 C9 90.4(4)
N3 Co1 C9 89.5(4)
N4 Co1 N8 90.0(3)
N2 Co1 N8 91.3(3)
N1 Co1 N8 90.1(3)
N3 Co1 N8 90.0(3)
C9 Co1 N8 179.5(4)
N2 O2 H2 105(3)
N3 O3 H2 105(2)
N4 O4 H1 104(3)
C15 O7 C20 119.0(14)
C32 O8 C31 111.9(9)
C1 N1 O1 120.5(10)
C1 N1 Co1 119.9(9)
O1 N1 Co1 119.6(8)
C2 N2 O2 120.1(10)
C2 N2 Co1 116.1(8)
O2 N2 Co1 123.8(8)
C3 N3 O3 120.3(11)
C3 N3 Co1 120.2(9)
O3 N3 Co1 119.4(9)
O4 N4 C4 119.3(11)
O4 N4 Co1 125.2(9)
C4 N4 Co1 115.2(9)
O5 N6 O6 125.6(18)
O5 N6 C12 118.9(18)
O6 N6 C12 115.5(18)
C29 N7 C20 109.3(10)
C29 N7 C30 120.9(10)
C20 N7 C30 118.2(11)
C36 N8 C35 118.4(9)
C36 N8 Co1 119.7(7)
C35 N8 Co1 122.0(8)
N1 C1 C5 129.2(12)
N1 C1 C2 110.4(11)
C5 C1 C2 120.5(13)
N2 C2 C6 121.0(11)
N2 C2 C1 113.1(12)
C6 C2 C1 125.9(13)
N3 C3 C7 125.1(13)
N3 C3 C4 109.5(13)
C7 C3 C4 125.4(14)
N4 C4 C3 114.7(14)
N4 C4 C8 120.6(13)
C3 C4 C8 124.6(16)
C1 C5 H5A 109.5
C1 C5 H5AB 109.5
H5A C5 H5AB 109.5
C1 C5 H5AC 109.5
H5A C5 H5AC 109.5
H5AB C5 H5AC 109.5
C2 C6 H6A 109.5
C2 C6 H6AB 109.5
H6A C6 H6AB 109.5
C2 C6 H6AC 109.5
H6A C6 H6AC 109.5
H6AB C6 H6AC 109.5
C3 C7 H7A 109.5
C3 C7 H7AB 109.5
H7A C7 H7AB 109.5
C3 C7 H7AC 109.5
H7A C7 H7AC 109.5
H7AB C7 H7AC 109.5
C4 C8 H8A 109.5
C4 C8 H8AB 109.5
H8A C8 H8AB 109.5
C4 C8 H8AC 109.5
H8A C8 H8AC 109.5
H8AB C8 H8AC 109.5
C10 C9 Co1 114.8(8)
C10 C9 H9A 108.6
Co1 C9 H9A 108.6
C10 C9 H9AB 108.6
Co1 C9 H9AB 108.6
H9A C9 H9AB 107.5
C11 C10 C9 112.3(10)
C11 C10 H10A 109.1
C9 C10 H10A 109.1
C11 C10 H10B 109.1
C9 C10 H10B 109.1
H10A C10 H10B 107.9
N5 C11 C10 174.0(15)
C17 C12 C13 123.9(18)
C17 C12 N6 117(2)
C13 C12 N6 119(2)
C14 C13 C12 119.2(19)
C14 C13 H13 120.4
C12 C13 H13 120.4
C13 C14 C15 115.4(19)
C13 C14 H14 122.3
C15 C14 H14 122.3
C16 C15 C14 127(2)
C16 C15 O7 125.4(19)
C14 C15 O7 108(2)
C15 C16 C18 117(2)
C15 C16 C17 117.7(18)
C18 C16 C17 125(2)
C12 C17 C16 116.9(18)
C12 C17 H17 121.6
C16 C17 H17 121.6
C19 C18 C16 119.3(16)
C19 C18 H18 120.3
C16 C18 H18 120.3
C18 C19 C20 126.7(15)
C18 C19 H19 116.7
C20 C19 H19 116.7
N7 C20 O7 110.0(13)
N7 C20 C19 113.6(13)
O7 C20 C19 110.4(12)
N7 C20 C21 102.2(11)
O7 C20 C21 106.1(13)
C19 C20 C21 114.0(13)
C24 C21 C23 108.4(11)
C24 C21 C22 114.2(11)
C23 C21 C22 109.6(11)
C24 C21 C20 100.6(11)
C23 C21 C20 110.3(12)
C22 C21 C20 113.4(12)
C21 C22 H22A 109.5
C21 C22 H22B 109.5
H22A C22 H22B 109.5
C21 C22 H22C 109.5
H22A C22 H22C 109.5
H22B C22 H22C 109.5
C21 C23 H23A 109.5
C21 C23 H23B 109.5
H23A C23 H23B 109.5
C21 C23 H23C 109.5
H23A C23 H23C 109.5
H23B C23 H23C 109.5
C29 C24 C25 122.5(12)
C29 C24 C21 107.5(12)
C25 C24 C21 130.0(12)
C24 C25 C26 117.0(11)
C24 C25 H25 121.5
C26 C25 H25 121.5
C25 C26 C27 119.2(12)
C25 C26 H26 120.4
C27 C26 H26 120.4
C28 C27 C26 122.5(13)
C28 C27 H27 118.8
C26 C27 H27 118.8
C27 C28 C29 117.8(13)
C27 C28 H28 121.1
C29 C28 H28 121.1
C24 C29 C28 120.7(13)
C24 C29 N7 110.5(11)
C28 C29 N7 128.7(13)
N7 C30 C31 109.8(9)
N7 C30 H30A 109.7
C31 C30 H30A 109.7
N7 C30 H30B 109.7
C31 C30 H30B 109.7
H30A C30 H30B 108.2
O8 C31 C30 109.8(10)
O8 C31 H31A 109.7
C30 C31 H31A 109.7
O8 C31 H31B 109.7
C30 C31 H31B 109.7
H31A C31 H31B 108.2
O9 C32 O8 127.4(13)
O9 C32 C33 122.9(11)
O8 C32 C33 109.5(12)
C34 C33 C37 116.4(10)
C34 C33 C32 118.6(11)
C37 C33 C32 124.9(11)
C35 C34 C33 120.4(10)
C35 C34 H34 119.8
C33 C34 H34 119.8
C34 C35 N8 122.9(10)
C34 C35 H35 118.5
N8 C35 H35 118.5
N8 C36 C37 119.7(9)
N8 C36 H36 120.1
C37 C36 H36 120.1
C36 C37 C33 122.1(10)
C36 C37 H37 119.0
C33 C37 H37 119.0

loop_
_geom_bond_atom_site_label_1
_geom_bond_atom_site_label_2
_geom_bond_distance
Co1 N4 1.882(10)
Co1 N2 1.882(9)
Co1 N1 1.900(9)
Co1 N3 1.908(10)
Co1 C9 2.046(9)
Co1 N8 2.098(8)
O1 N1 1.359(9)
O2 N2 1.333(9)
O2 H2 1.08(9)
O3 N3 1.375(10)
O3 H2 1.44(9)
O4 N4 1.327(10)
O4 H1 1.049(17)
O5 N6 1.212(15)
O6 N6 1.277(14)
O7 C15 1.403(18)
O7 C20 1.449(15)
O8 C32 1.350(12)
O8 C31 1.510(12)
O9 C32 1.189(12)
N1 C1 1.249(12)
N2 C2 1.314(12)
N3 C3 1.270(12)
N4 C4 1.332(15)
N5 C11 1.121(13)
N6 C12 1.48(2)
N7 C29 1.376(12)
N7 C20 1.400(14)
N7 C30 1.454(12)
N8 C36 1.340(10)
N8 C35 1.349(11)
C1 C5 1.474(14)
C1 C2 1.496(15)
C2 C6 1.494(14)
C3 C7 1.447(14)
C3 C4 1.460(16)
C4 C8 1.478(15)
C5 H5A 0.9800
C5 H5AB 0.9800
C5 H5AC 0.9800
C6 H6A 0.9800
C6 H6AB 0.9800
C6 H6AC 0.9800
C7 H7A 0.9800
C7 H7AB 0.9800
C7 H7AC 0.9800
C8 H8A 0.9800
C8 H8AB 0.9800
C8 H8AC 0.9800
C9 C10 1.551(14)
C9 H9A 0.9900
C9 H9AB 0.9900
C10 C11 1.464(16)
C10 H10A 0.9900
C10 H10B 0.9900
C12 C17 1.348(19)
C12 C13 1.43(2)
C13 C14 1.379(19)
C13 H13 0.9500
C14 C15 1.382(19)
C14 H14 0.9500
C15 C16 1.352(19)
C16 C18 1.388(17)
C16 C17 1.428(19)
C17 H17 0.9500
C18 C19 1.346(15)
C18 H18 0.9500
C19 C20 1.459(17)
C19 H19 0.9500
C20 C21 1.567(16)
C21 C24 1.507(15)
C21 C23 1.522(16)
C21 C22 1.554(16)
C22 H22A 0.9800
C22 H22B 0.9800
C22 H22C 0.9800
C23 H23A 0.9800
C23 H23B 0.9800
C23 H23C 0.9800
C24 C29 1.372(14)
C24 C25 1.384(14)
C25 C26 1.400(14)
C25 H25 0.9500
C26 C27 1.400(17)
C26 H26 0.9500
C27 C28 1.365(16)
C27 H27 0.9500
C28 C29 1.374(13)
C28 H28 0.9500
C30 C31 1.514(14)
C30 H30A 0.9900
C30 H30B 0.9900
C31 H31A 0.9900
C31 H31B 0.9900
C32 C33 1.507(15)
C33 C34 1.348(12)
C33 C37 1.397(12)
C34 C35 1.342(12)
C34 H34 0.9500
C35 H35 0.9500
C36 C37 1.351(12)
C36 H36 0.9500
C37 H37 0.9500

loop_
_geom_torsion_atom_site_label_1
_geom_torsion_atom_site_label_2
_geom_torsion_atom_site_label_3
_geom_torsion_atom_site_label_4
_geom_torsion
N1 Co1 N2 C2 -1.4(7)
N3 Co1 N2 C2 178.7(7)
C9 Co1 N2 C2 -92.0(8)
N8 Co1 N2 C2 88.5(8)
N1 Co1 N2 O2 177.9(7)
N3 Co1 N2 O2 -2.0(7)
C9 Co1 N2 O2 87.3(7)
N8 Co1 N2 O2 -92.2(7)
N1 Co1 N4 O4 1.9(8)
N3 Co1 N4 O4 -178.2(8)
C9 Co1 N4 O4 92.3(8)
N8 Co1 N4 O4 -88.2(7)
N1 Co1 N4 C4 176.3(8)
N3 Co1 N4 C4 -3.8(8)
C9 Co1 N4 C4 -93.4(8)
N8 Co1 N4 C4 86.1(8)
O1 N1 C1 C5 0.9(16)
Co1 N1 C1 C5 -178.7(8)
O1 N1 C1 C2 179.2(7)
Co1 N1 C1 C2 -0.4(12)
O2 N2 C2 C6 3.3(15)
Co1 N2 C2 C6 -177.4(7)
O2 N2 C2 C1 -177.8(7)
Co1 N2 C2 C1 1.6(11)
N1 C1 C2 N2 -0.8(13)
C5 C1 C2 N2 177.6(9)
N1 C1 C2 C6 178.2(10)
C5 C1 C2 C6 -3.4(16)
O3 N3 C3 C7 -1.1(16)
Co1 N3 C3 C7 177.3(8)
O3 N3 C3 C4 -177.9(8)
Co1 N3 C3 C4 0.5(12)
O4 N4 C4 C3 179.9(8)
Co1 N4 C4 C3 5.3(12)
O4 N4 C4 C8 -2.9(15)
Co1 N4 C4 C8 -177.6(7)
N3 C3 C4 N4 -3.7(14)
C7 C3 C4 N4 179.6(10)
N3 C3 C4 C8 179.3(9)
C7 C3 C4 C8 2.5(17)
Co1 C9 C10 C11 179.8(9)
O5 N6 C12 C17 -179.3(13)
O6 N6 C12 C17 -0.3(17)
O5 N6 C12 C13 -1.8(18)
O6 N6 C12 C13 177.2(11)
C17 C12 C13 C14 -2(2)
N6 C12 C13 C14 -179.0(11)
C12 C13 C14 C15 1.5(19)
C13 C14 C15 C16 -1(2)
C13 C14 C15 O7 -179.0(11)
C20 O7 C15 C16 9.1(19)
C20 O7 C15 C14 -173.3(11)
C14 C15 C16 C18 -175.0(13)
O7 C15 C16 C18 2.1(19)
C14 C15 C16 C17 1(2)
O7 C15 C16 C17 178.4(11)
C13 C12 C17 C16 1.5(19)
N6 C12 C17 C16 178.9(9)
C15 C16 C17 C12 -1.3(17)
C18 C16 C17 C12 174.8(12)
C15 C16 C18 C19 -4.4(18)
C17 C16 C18 C19 179.6(11)
C16 C18 C19 C20 -5(2)
C29 N7 C20 O7 81.7(13)
C30 N7 C20 O7 -61.9(16)
C29 N7 C20 C19 -154.0(12)
C30 N7 C20 C19 62.4(19)
C29 N7 C20 C21 -30.7(15)
C30 N7 C20 C21 -174.3(11)
C15 O7 C20 N7 110.3(12)
C15 O7 C20 C19 -15.8(16)
C15 O7 C20 C21 -139.9(11)
C18 C19 C20 N7 -109.3(17)
C18 C19 C20 O7 14.7(19)
C18 C19 C20 C21 134.1(15)
N7 C20 C21 C24 29.1(15)
O7 C20 C21 C24 -86.1(12)
C19 C20 C21 C24 152.1(13)
N7 C20 C21 C23 -85.2(13)
O7 C20 C21 C23 159.6(10)
C19 C20 C21 C23 37.8(17)
N7 C20 C21 C22 151.5(12)
O7 C20 C21 C22 36.2(14)
C19 C20 C21 C22 -85.6(17)
C23 C21 C24 C29 97.0(12)
C22 C21 C24 C29 -140.4(12)
C20 C21 C24 C29 -18.7(14)
C23 C21 C24 C25 -82.4(17)
C22 C21 C24 C25 40(2)
C20 C21 C24 C25 161.9(14)
C29 C24 C25 C26 -3.0(18)
C21 C24 C25 C26 176.4(12)
C24 C25 C26 C27 1.6(17)
C25 C26 C27 C28 -2(2)
C26 C27 C28 C29 3.7(19)
C25 C24 C29 C28 4.7(17)
C21 C24 C29 C28 -174.7(11)
C25 C24 C29 N7 -179.4(11)
C21 C24 C29 N7 1.1(13)
C27 C28 C29 C24 -4.9(16)
C27 C28 C29 N7 -179.9(12)
C20 N7 C29 C24 20.0(15)
C30 N7 C29 C24 162.5(10)
C20 N7 C29 C28 -164.6(12)
C30 N7 C29 C28 -22.1(17)
C29 N7 C30 C31 100.7(12)
C20 N7 C30 C31 -119.9(13)
C32 O8 C31 C30 91.5(11)
N7 C30 C31 O8 179.3(9)
C31 O8 C32 O9 4.2(17)
C31 O8 C32 C33 -171.3(9)
O9 C32 C33 C34 6.0(17)
O8 C32 C33 C34 -178.2(9)
O9 C32 C33 C37 -171.7(12)
O8 C32 C33 C37 4.0(14)
C37 C33 C34 C35 2.6(15)
C32 C33 C34 C35 -175.3(10)
C33 C34 C35 N8 -1.7(16)
C36 N8 C35 C34 -0.8(14)
Co1 N8 C35 C34 177.7(8)
C35 N8 C36 C37 2.2(13)
Co1 N8 C36 C37 -176.3(7)
N8 C36 C37 C33 -1.2(15)
C34 C33 C37 C36 -1.2(15)
C32 C33 C37 C36 176.6(10)
